data_4329439
loop_
_publ_author_name
'Skylar J. Ferrara'
'Joel T. Mague'
'James P. Donahue'

_publ_contact_author 'James P. Donahue'
_publ_contact_author_address
;
   James P. Donahue
   Department of Chemistry
   Tulane University
   Percival Stern Hall, Room 2015
   6400 Freret Street
   New Orleans, Louisiana 70118-5698
;
_publ_contact_author_email donahue@tulane.edu
_publ_section_title
;
 Synthesis and Structures of Cuprous Triptycylthiolate Complexes
;
_journal_name_full 'Inorganic Chemistry'
_journal_page_first 6567
_journal_page_last 6576
_journal_paper_doi 10.1021/ic300124n
_journal_volume 51
_journal_year 2012
_chemical_formula_sum 'C22 H16 O S'
_chemical_formula_weight 328.41
_chemical_name_systematic
; 
 ? 
;
_space_group_IT_number 14
_symmetry_cell_setting monoclinic
_symmetry_space_group_name_Hall '-P 2ybc'
_symmetry_space_group_name_H-M 'P 1 21/c 1'
_atom_sites_solution_hydrogens geom
_atom_sites_solution_primary direct
_atom_sites_solution_secondary difmap
_audit_creation_method SHELXL-97
_cell_angle_alpha 90.00
_cell_angle_beta 96.499(5)
_cell_angle_gamma 90.00
_cell_formula_units_Z 8
_cell_length_a 27.442(9)
_cell_length_b 13.748(4)
_cell_length_c 8.789(3)
_cell_measurement_reflns_used 8444
_cell_measurement_temperature 373(2)
_cell_measurement_theta_max 28.321
_cell_measurement_theta_min 2.689
_cell_volume 3294.5(18)
_computing_cell_refinement 'Bruker SAINT (Bruker-AXS 2009a)'
_computing_data_collection 'Bruker APEX2 (Bruker-AXS, 2009)'
_computing_data_reduction 'Bruker SAINT (Bruker-AXS 2009a)'
_computing_molecular_graphics 'Bruker SHELXTL(Bruker-AXS 2008)'
_computing_publication_material 'Bruker SHELXTL(Bruker-AXS 2008)'
_computing_structure_refinement 'SHELXL (Sheldrick, 2008)'
_computing_structure_solution 'SHELXS (Sheldrick, 2008)'
_diffrn_ambient_temperature 373(2)
_diffrn_measured_fraction_theta_full 0.999
_diffrn_measured_fraction_theta_max 0.962
_diffrn_measurement_device_type 'Bruker Smart APEX CCD'
_diffrn_measurement_method '\f and \w scans'
_diffrn_radiation_monochromator graphite
_diffrn_radiation_source 'fine-focus sealed tube'
_diffrn_radiation_type MoK\a
_diffrn_radiation_wavelength 0.71073
_diffrn_reflns_av_R_equivalents 0.0301
_diffrn_reflns_av_sigmaI/netI 0.0295
_diffrn_reflns_limit_h_max 36
_diffrn_reflns_limit_h_min -36
_diffrn_reflns_limit_k_max 18
_diffrn_reflns_limit_k_min -18
_diffrn_reflns_limit_l_max 11
_diffrn_reflns_limit_l_min -11
_diffrn_reflns_number 29523
_diffrn_reflns_theta_full 28.29
_diffrn_reflns_theta_max 28.29
_diffrn_reflns_theta_min 1.49
_exptl_absorpt_coefficient_mu 0.201
_exptl_absorpt_correction_T_max 0.9829
_exptl_absorpt_correction_T_min 0.9437
_exptl_absorpt_correction_type multi-scan
_exptl_absorpt_process_details 'SADABS (Sheldrick, 2008a)'
_exptl_crystal_colour colourless
_exptl_crystal_density_diffrn 1.324
_exptl_crystal_description plate
_exptl_crystal_F_000 1376
_exptl_crystal_size_max 0.29
_exptl_crystal_size_mid 0.18
_exptl_crystal_size_min 0.09
_refine_diff_density_max 0.458
_refine_diff_density_min -0.268
_refine_diff_density_rms 0.060
_refine_ls_extinction_method none
_refine_ls_goodness_of_fit_ref 1.031
_refine_ls_hydrogen_treatment constr
_refine_ls_matrix_type full
_refine_ls_number_parameters 435
_refine_ls_number_reflns 7876
_refine_ls_number_restraints 0
_refine_ls_restrained_S_all 1.031
_refine_ls_R_factor_all 0.0480
_refine_ls_R_factor_gt 0.0412
_refine_ls_shift/su_max 0.001
_refine_ls_shift/su_mean 0.000
_refine_ls_structure_factor_coef Fsqd
_refine_ls_weighting_details 'calc w=1/[\s^2^(Fo^2^)+(0.0592P)^2^+1.5176P] where P=(Fo^2^+2Fc^2^)/3'
_refine_ls_weighting_scheme calc
_refine_ls_wR_factor_gt 0.1047
_refine_ls_wR_factor_ref 0.1092
_reflns_number_gt 6824
_reflns_number_total 7876
_reflns_threshold_expression >2\s(I)
_cod_data_source_file ic300124n_si_003_05.cif
_cod_data_source_block jpd383
_cod_original_cell_volume 3294.6(18)
_cod_database_code 4329439

loop_
_symmetry_equiv_pos_as_xyz
'x, y, z'
'-x, y+1/2, -z+1/2'
'-x, -y, -z'
'x, -y-1/2, z-1/2'

loop_
_atom_site_label
_atom_site_type_symbol
_atom_site_fract_x
_atom_site_fract_y
_atom_site_fract_z
_atom_site_U_iso_or_equiv
_atom_site_adp_type
_atom_site_occupancy
_atom_site_symmetry_multiplicity
_atom_site_calc_flag
_atom_site_refinement_flags
S1 S 0.158420(13) 0.07708(2) 0.02049(4) 0.01567(9) Uani 1 1 d .
S2 S 0.285768(12) 0.57569(3) 0.12102(4) 0.01729(9) Uani 1 1 d .
O1 O 0.21763(4) 0.10933(8) 0.27638(12) 0.0206(2) Uani 1 1 d .
O2 O 0.26152(4) 0.40777(8) 0.24128(12) 0.0223(2) Uani 1 1 d .
C1 C 0.20890(5) 0.12951(10) 0.14272(17) 0.0177(3) Uani 1 1 d .
C2 C 0.23798(6) 0.19874(12) 0.05749(19) 0.0277(4) Uani 1 1 d .
H2A H 0.2504 0.2502 0.1248 0.042 Uiso 1 1 calc R
H2B H 0.2173 0.2256 -0.0276 0.042 Uiso 1 1 calc R
H2C H 0.2649 0.1648 0.0207 0.042 Uiso 1 1 calc R
C3 C 0.13139(5) -0.00677(10) 0.14630(15) 0.0131(3) Uani 1 1 d .
C4 C 0.08919(5) -0.13077(10) 0.31456(15) 0.0154(3) Uani 1 1 d .
H4 H 0.0734 -0.1772 0.3779 0.019 Uiso 1 1 calc R
C5 C 0.16540(5) -0.09004(10) 0.20930(15) 0.0142(3) Uani 1 1 d .
C6 C 0.14239(5) -0.15560(10) 0.30037(15) 0.0154(3) Uani 1 1 d .
C7 C 0.16756(6) -0.23543(11) 0.36563(16) 0.0198(3) Uani 1 1 d .
H7 H 0.1523 -0.2785 0.4267 0.024 Uiso 1 1 calc R
C8 C 0.21601(6) -0.25039(11) 0.33869(17) 0.0228(3) Uani 1 1 d .
H8 H 0.2332 -0.3037 0.3822 0.027 Uiso 1 1 calc R
C9 C 0.23881(6) -0.18635(11) 0.24738(17) 0.0209(3) Uani 1 1 d .
H9 H 0.2711 -0.1973 0.2293 0.025 Uiso 1 1 calc R
C10 C 0.21362(5) -0.10566(10) 0.18262(16) 0.0165(3) Uani 1 1 d .
H10 H 0.2290 -0.0626 0.1220 0.020 Uiso 1 1 calc R
C11 C 0.11075(5) 0.04083(10) 0.28432(15) 0.0137(3) Uani 1 1 d .
C12 C 0.08846(5) -0.02690(10) 0.37408(15) 0.0149(3) Uani 1 1 d .
C13 C 0.06687(5) 0.00316(11) 0.50113(16) 0.0187(3) Uani 1 1 d .
H13 H 0.0523 -0.0420 0.5605 0.022 Uiso 1 1 calc R
C14 C 0.06710(5) 0.10153(12) 0.53932(17) 0.0213(3) Uani 1 1 d .
H14 H 0.0526 0.1223 0.6243 0.026 Uiso 1 1 calc R
C15 C 0.08899(5) 0.16865(11) 0.45036(17) 0.0196(3) Uani 1 1 d .
H15 H 0.0892 0.2342 0.4765 0.024 Uiso 1 1 calc R
C16 C 0.11068(5) 0.13857(11) 0.32214(16) 0.0166(3) Uani 1 1 d .
H16 H 0.1250 0.1839 0.2625 0.020 Uiso 1 1 calc R
C17 C 0.08610(5) -0.05747(10) 0.05942(15) 0.0135(3) Uani 1 1 d .
C18 C 0.06418(5) -0.12435(10) 0.15132(15) 0.0148(3) Uani 1 1 d .
C19 C 0.02246(5) -0.17483(10) 0.09359(16) 0.0171(3) Uani 1 1 d .
H19 H 0.0084 -0.2202 0.1539 0.020 Uiso 1 1 calc R
C20 C 0.00178(5) -0.15679(11) -0.05600(16) 0.0182(3) Uani 1 1 d .
H20 H -0.0263 -0.1900 -0.0956 0.022 Uiso 1 1 calc R
C21 C 0.02291(5) -0.08960(11) -0.14608(16) 0.0173(3) Uani 1 1 d .
H21 H 0.0085 -0.0773 -0.2451 0.021 Uiso 1 1 calc R
C22 C 0.06561(5) -0.04022(10) -0.08959(15) 0.0156(3) Uani 1 1 d .
H22 H 0.0801 0.0037 -0.1512 0.019 Uiso 1 1 calc R
C23 C 0.24697(5) 0.48053(11) 0.17442(16) 0.0183(3) Uani 1 1 d .
C24 C 0.19409(6) 0.50253(13) 0.12387(19) 0.0255(3) Uani 1 1 d .
H24A H 0.1844 0.4714 0.0274 0.038 Uiso 1 1 calc R
H24B H 0.1898 0.5716 0.1129 0.038 Uiso 1 1 calc R
H24C H 0.1742 0.4787 0.1989 0.038 Uiso 1 1 calc R
C25 C 0.34704(5) 0.53158(10) 0.18033(16) 0.0140(3) Uani 1 1 d .
C26 C 0.43786(5) 0.48018(10) 0.25593(16) 0.0157(3) Uani 1 1 d .
H26 H 0.4720 0.4606 0.2844 0.019 Uiso 1 1 calc R
C27 C 0.38431(5) 0.60894(10) 0.13960(16) 0.0153(3) Uani 1 1 d .
C28 C 0.43316(5) 0.58064(10) 0.18138(16) 0.0156(3) Uani 1 1 d .
C29 C 0.47139(5) 0.64179(11) 0.15523(17) 0.0192(3) Uani 1 1 d .
H29 H 0.5037 0.6229 0.1828 0.023 Uiso 1 1 calc R
C30 C 0.46080(6) 0.73214(11) 0.08693(18) 0.0229(3) Uani 1 1 d .
H30 H 0.4863 0.7739 0.0699 0.027 Uiso 1 1 calc R
C31 C 0.41284(6) 0.76000(11) 0.04438(19) 0.0235(3) Uani 1 1 d .
H31 H 0.4062 0.8201 -0.0020 0.028 Uiso 1 1 calc R
C32 C 0.37416(5) 0.69833(11) 0.07065(17) 0.0200(3) Uani 1 1 d .
H32 H 0.3419 0.7172 0.0421 0.024 Uiso 1 1 calc R
C33 C 0.35973(5) 0.51485(10) 0.35394(16) 0.0147(3) Uani 1 1 d .
C34 C 0.40859(5) 0.48665(10) 0.39266(16) 0.0155(3) Uani 1 1 d .
C35 C 0.42673(5) 0.47019(10) 0.54434(17) 0.0187(3) Uani 1 1 d .
H35 H 0.4592 0.4510 0.5694 0.022 Uiso 1 1 calc R
C36 C 0.39610(6) 0.48253(11) 0.65893(17) 0.0221(3) Uani 1 1 d .
H36 H 0.4080 0.4711 0.7607 0.026 Uiso 1 1 calc R
C37 C 0.34793(6) 0.51188(11) 0.62109(17) 0.0218(3) Uani 1 1 d .
H37 H 0.3277 0.5207 0.6980 0.026 Uiso 1 1 calc R
C38 C 0.32952(5) 0.52831(10) 0.46853(17) 0.0177(3) Uani 1 1 d .
H38 H 0.2972 0.5482 0.4439 0.021 Uiso 1 1 calc R
C39 C 0.36138(5) 0.43835(10) 0.09845(16) 0.0152(3) Uani 1 1 d .
C40 C 0.41010(5) 0.41112(10) 0.14173(16) 0.0159(3) Uani 1 1 d .
C41 C 0.42978(6) 0.32998(11) 0.07806(17) 0.0198(3) Uani 1 1 d .
H41 H 0.4621 0.3116 0.1081 0.024 Uiso 1 1 calc R
C42 C 0.40069(6) 0.27630(11) -0.03134(18) 0.0239(3) Uani 1 1 d .
H42 H 0.4136 0.2217 -0.0747 0.029 Uiso 1 1 calc R
C43 C 0.35265(6) 0.30349(11) -0.07617(17) 0.0232(3) Uani 1 1 d .
H43 H 0.3336 0.2673 -0.1500 0.028 Uiso 1 1 calc R
C44 C 0.33252(6) 0.38494(11) -0.01133(16) 0.0187(3) Uani 1 1 d .
H44 H 0.3002 0.4031 -0.0414 0.022 Uiso 1 1 calc R

loop_
_atom_site_aniso_label
_atom_site_aniso_U_11
_atom_site_aniso_U_22
_atom_site_aniso_U_33
_atom_site_aniso_U_23
_atom_site_aniso_U_13
_atom_site_aniso_U_12
S1 0.01912(18) 0.01594(18) 0.01219(16) 0.00155(12) 0.00282(12) -0.00326(12)
S2 0.01397(17) 0.01683(18) 0.02067(18) 0.00384(13) 0.00025(13) 0.00152(12)
O1 0.0195(5) 0.0233(5) 0.0186(5) -0.0021(4) 0.0009(4) -0.0016(4)
O2 0.0247(6) 0.0199(5) 0.0220(5) 0.0022(4) 0.0008(4) -0.0039(4)
C1 0.0180(7) 0.0156(7) 0.0201(7) -0.0039(5) 0.0045(5) -0.0023(5)
C2 0.0334(9) 0.0246(8) 0.0266(8) -0.0038(6) 0.0100(7) -0.0143(7)
C3 0.0154(6) 0.0135(6) 0.0107(6) 0.0013(5) 0.0020(5) -0.0010(5)
C4 0.0172(7) 0.0170(7) 0.0121(6) 0.0031(5) 0.0015(5) -0.0012(5)
C5 0.0177(7) 0.0141(6) 0.0106(6) -0.0014(5) 0.0001(5) 0.0002(5)
C6 0.0186(7) 0.0156(7) 0.0116(6) -0.0009(5) 0.0002(5) -0.0006(5)
C7 0.0273(8) 0.0169(7) 0.0150(7) 0.0015(5) 0.0010(6) 0.0005(6)
C8 0.0284(8) 0.0194(7) 0.0194(7) 0.0003(6) -0.0019(6) 0.0079(6)
C9 0.0188(7) 0.0228(7) 0.0206(7) -0.0049(6) 0.0010(6) 0.0041(6)
C10 0.0185(7) 0.0174(7) 0.0137(6) -0.0037(5) 0.0018(5) -0.0007(5)
C11 0.0123(6) 0.0179(7) 0.0105(6) 0.0000(5) -0.0008(5) 0.0012(5)
C12 0.0132(6) 0.0192(7) 0.0116(6) 0.0009(5) -0.0017(5) 0.0008(5)
C13 0.0158(7) 0.0271(8) 0.0135(6) 0.0031(6) 0.0026(5) 0.0013(6)
C14 0.0190(7) 0.0304(8) 0.0146(7) -0.0031(6) 0.0026(5) 0.0058(6)
C15 0.0188(7) 0.0203(7) 0.0191(7) -0.0044(6) -0.0007(5) 0.0051(6)
C16 0.0153(6) 0.0184(7) 0.0158(6) 0.0003(5) -0.0001(5) 0.0016(5)
C17 0.0146(6) 0.0140(6) 0.0123(6) -0.0006(5) 0.0026(5) 0.0002(5)
C18 0.0163(6) 0.0156(6) 0.0125(6) 0.0002(5) 0.0017(5) 0.0011(5)
C19 0.0179(7) 0.0167(7) 0.0171(7) 0.0016(5) 0.0038(5) -0.0022(5)
C20 0.0148(7) 0.0211(7) 0.0186(7) -0.0029(6) 0.0016(5) -0.0023(5)
C21 0.0181(7) 0.0220(7) 0.0117(6) -0.0007(5) 0.0004(5) 0.0002(5)
C22 0.0176(7) 0.0167(7) 0.0129(6) 0.0014(5) 0.0034(5) 0.0001(5)
C23 0.0177(7) 0.0231(7) 0.0141(6) -0.0028(5) 0.0016(5) -0.0039(6)
C24 0.0168(7) 0.0358(9) 0.0234(8) 0.0018(7) 0.0001(6) -0.0041(6)
C25 0.0133(6) 0.0121(6) 0.0165(6) 0.0010(5) 0.0012(5) 0.0004(5)
C26 0.0152(6) 0.0129(6) 0.0186(7) 0.0021(5) 0.0005(5) 0.0014(5)
C27 0.0161(7) 0.0139(6) 0.0160(6) -0.0005(5) 0.0026(5) -0.0005(5)
C28 0.0178(7) 0.0129(6) 0.0161(7) 0.0000(5) 0.0023(5) 0.0012(5)
C29 0.0158(7) 0.0193(7) 0.0227(7) 0.0003(6) 0.0036(5) -0.0002(5)
C30 0.0232(8) 0.0175(7) 0.0292(8) 0.0018(6) 0.0082(6) -0.0045(6)
C31 0.0272(8) 0.0136(7) 0.0307(8) 0.0057(6) 0.0073(6) 0.0010(6)
C32 0.0194(7) 0.0165(7) 0.0242(7) 0.0028(6) 0.0035(6) 0.0031(5)
C33 0.0184(7) 0.0094(6) 0.0157(6) 0.0002(5) -0.0003(5) -0.0011(5)
C34 0.0184(7) 0.0098(6) 0.0181(7) -0.0004(5) 0.0009(5) -0.0009(5)
C35 0.0196(7) 0.0145(7) 0.0208(7) 0.0024(5) -0.0028(5) -0.0005(5)
C36 0.0274(8) 0.0223(8) 0.0157(7) 0.0020(6) -0.0010(6) -0.0025(6)
C37 0.0265(8) 0.0219(8) 0.0179(7) -0.0003(6) 0.0067(6) -0.0024(6)
C38 0.0168(7) 0.0154(7) 0.0208(7) -0.0005(5) 0.0018(5) -0.0016(5)
C39 0.0189(7) 0.0126(6) 0.0144(6) 0.0014(5) 0.0030(5) -0.0002(5)
C40 0.0197(7) 0.0125(6) 0.0155(6) 0.0019(5) 0.0026(5) -0.0006(5)
C41 0.0242(7) 0.0155(7) 0.0204(7) 0.0031(5) 0.0052(6) 0.0040(6)
C42 0.0370(9) 0.0137(7) 0.0221(8) -0.0020(6) 0.0086(6) 0.0020(6)
C43 0.0332(9) 0.0186(7) 0.0180(7) -0.0032(6) 0.0031(6) -0.0059(6)
C44 0.0217(7) 0.0185(7) 0.0156(7) 0.0015(5) 0.0010(5) -0.0029(6)

loop_
_atom_type_symbol
_atom_type_description
_atom_type_scat_dispersion_real
_atom_type_scat_dispersion_imag
_atom_type_scat_source
C C 0.0033 0.0016 'International Tables Vol C Tables 4.2.6.8 and 6.1.1.4'
H H 0.0000 0.0000 'International Tables Vol C Tables 4.2.6.8 and 6.1.1.4'
O O 0.0106 0.0060 'International Tables Vol C Tables 4.2.6.8 and 6.1.1.4'
S S 0.1246 0.1234 'International Tables Vol C Tables 4.2.6.8 and 6.1.1.4'

loop_
_geom_angle_atom_site_label_1
_geom_angle_atom_site_label_2
_geom_angle_atom_site_label_3
_geom_angle
C1 S1 C3 103.31(7)
C23 S2 C25 103.98(7)
O1 C1 C2 125.18(14)
O1 C1 S1 122.91(11)
C2 C1 S1 111.90(11)
C5 C3 C11 107.11(11)
C5 C3 C17 105.22(11)
C11 C3 C17 103.48(11)
C5 C3 S1 114.77(10)
C11 C3 S1 114.98(10)
C17 C3 S1 110.26(9)
C6 C4 C18 105.72(11)
C6 C4 C12 106.83(11)
C18 C4 C12 104.34(11)
C10 C5 C6 119.81(13)
C10 C5 C3 127.25(13)
C6 C5 C3 112.93(12)
C7 C6 C5 120.65(13)
C7 C6 C4 125.65(13)
C5 C6 C4 113.68(12)
C6 C7 C8 119.17(14)
C9 C8 C7 120.44(14)
C8 C9 C10 120.39(14)
C5 C10 C9 119.53(14)
C16 C11 C12 119.74(13)
C16 C11 C3 127.70(12)
C12 C11 C3 112.51(12)
C13 C12 C11 120.55(13)
C13 C12 C4 125.50(13)
C11 C12 C4 113.92(12)
C12 C13 C14 119.54(14)
C15 C14 C13 119.98(13)
C14 C15 C16 120.59(14)
C11 C16 C15 119.59(13)
C22 C17 C18 120.10(13)
C22 C17 C3 127.29(12)
C18 C17 C3 112.54(11)
C19 C18 C17 120.51(13)
C19 C18 C4 125.62(12)
C17 C18 C4 113.82(12)
C18 C19 C20 119.20(13)
C21 C20 C19 120.36(13)
C20 C21 C22 120.64(13)
C17 C22 C21 119.16(13)
O2 C23 C24 124.61(14)
O2 C23 S2 124.24(12)
C24 C23 S2 111.15(11)
C33 C25 C39 107.25(11)
C33 C25 C27 104.50(11)
C39 C25 C27 104.67(11)
C33 C25 S2 115.69(10)
C39 C25 S2 114.98(10)
C27 C25 S2 108.71(9)
C34 C26 C40 106.72(11)
C34 C26 C28 105.02(11)
C40 C26 C28 105.62(11)
C32 C27 C28 119.94(13)
C32 C27 C25 127.35(13)
C28 C27 C25 112.71(12)
C29 C28 C27 120.51(13)
C29 C28 C26 126.26(13)
C27 C28 C26 113.23(12)
C28 C29 C30 119.15(14)
C31 C30 C29 120.59(14)
C30 C31 C32 120.34(14)
C27 C32 C31 119.46(14)
C38 C33 C34 119.66(13)
C38 C33 C25 127.68(13)
C34 C33 C25 112.60(12)
C35 C34 C33 120.54(13)
C35 C34 C26 125.80(13)
C33 C34 C26 113.63(12)
C34 C35 C36 119.62(14)
C37 C36 C35 119.94(14)
C36 C37 C38 120.59(14)
C33 C38 C37 119.63(14)
C44 C39 C40 120.02(13)
C44 C39 C25 127.48(13)
C40 C39 C25 112.45(12)
C41 C40 C39 120.67(13)
C41 C40 C26 125.45(13)
C39 C40 C26 113.83(12)
C40 C41 C42 119.17(14)
C43 C42 C41 120.50(14)
C42 C43 C44 120.52(14)
C39 C44 C43 119.11(14)

loop_
_geom_bond_atom_site_label_1
_geom_bond_atom_site_label_2
_geom_bond_distance
S1 C1 1.8043(15)
S1 C3 1.8131(14)
S2 C23 1.7827(15)
S2 C25 1.8077(15)
O1 C1 1.2046(18)
O2 C23 1.2051(19)
C1 C2 1.496(2)
C3 C5 1.5398(19)
C3 C11 1.5416(18)
C3 C17 1.5489(19)
C4 C6 1.518(2)
C4 C18 1.5214(19)
C4 C12 1.522(2)
C5 C10 1.387(2)
C5 C6 1.4020(19)
C6 C7 1.386(2)
C7 C8 1.392(2)
C8 C9 1.387(2)
C9 C10 1.394(2)
C11 C16 1.384(2)
C11 C12 1.4045(19)
C12 C13 1.3851(19)
C13 C14 1.393(2)
C14 C15 1.389(2)
C15 C16 1.396(2)
C17 C22 1.3861(19)
C17 C18 1.4034(19)
C18 C19 1.385(2)
C19 C20 1.394(2)
C20 C21 1.386(2)
C21 C22 1.396(2)
C23 C24 1.500(2)
C25 C33 1.5435(19)
C25 C39 1.5426(19)
C25 C27 1.5453(19)
C26 C34 1.522(2)
C26 C40 1.522(2)
C26 C28 1.5279(19)
C27 C32 1.384(2)
C27 C28 1.404(2)
C28 C29 1.384(2)
C29 C30 1.396(2)
C30 C31 1.381(2)
C31 C32 1.398(2)
C33 C38 1.388(2)
C33 C34 1.400(2)
C34 C35 1.388(2)
C35 C36 1.393(2)
C36 C37 1.386(2)
C37 C38 1.397(2)
C39 C44 1.387(2)
C39 C40 1.399(2)
C40 C41 1.385(2)
C41 C42 1.390(2)
C42 C43 1.384(2)
C43 C44 1.398(2)
